data_1100680
loop_
_publ_author_name
'Sari, Ugur'
'Bati, H\"umeyra'
'G\"uven, Kutalms'
'Tas, Murat'
'Aksoy, Ilhan'

_publ_section_title
;
 Structure of 1-(4-Methylphenylamino)-2-phenyl-1,2-ethandione-1-oxime
;
_journal_name_full
;
 Analytical Sciences: X-ray Structure Analysis Online
;
_journal_page_first x61
_journal_page_last x62
_journal_paper_doi 10.2116/analscix.19.x61
_journal_volume 19
_journal_year 2003
_chemical_formula_sum 'C15 H14 N2 O2'
_chemical_formula_weight 254.28
_space_group_IT_number 33
_symmetry_cell_setting orthorhombic
_symmetry_space_group_name_Hall 'P 2c -2n'
_symmetry_space_group_name_H-M 'P n a 21'
_atom_sites_solution_hydrogens geom
_atom_sites_solution_primary direct
_atom_sites_solution_secondary difmap
_cell_angle_alpha 90.00
_cell_angle_beta 90.00
_cell_angle_gamma 90.00
_cell_formula_units_Z 8
_cell_length_a 23.516(3)
_cell_length_b 5.364(3)
_cell_length_c 21.872(3)
_cell_measurement_temperature 293(2)
_cell_volume 2758.7(17)
_diffrn_ambient_temperature 293(2)
_diffrn_radiation_monochromator graphite
_diffrn_radiation_source 'fine-focus sealed tube'
_diffrn_radiation_type MoK\a
_diffrn_radiation_wavelength 0.71069
_diffrn_reflns_av_R_equivalents 0.0000
_diffrn_reflns_av_sigmaI/netI 0.0423
_diffrn_reflns_limit_h_max 33
_diffrn_reflns_limit_h_min 0
_diffrn_reflns_limit_k_max 7
_diffrn_reflns_limit_k_min 0
_diffrn_reflns_limit_l_max 30
_diffrn_reflns_limit_l_min 0
_diffrn_reflns_number 4128
_diffrn_reflns_theta_max 29.99
_diffrn_reflns_theta_min 2.54
_exptl_absorpt_coefficient_mu 0.083
_exptl_crystal_colour colorless
_exptl_crystal_density_diffrn 1.224
_exptl_crystal_density_method 'not measured'
_exptl_crystal_description prism
_exptl_crystal_F_000 1072
_exptl_crystal_size_max 0.40
_exptl_crystal_size_mid 0.35
_exptl_crystal_size_min 0.35
_refine_ls_abs_structure_details 'Flack H D (1983), Acta Cryst. A39, 876-881'
_refine_ls_abs_structure_Flack 0.5(19)
_refine_ls_extinction_coef 0.0054(16)
_refine_ls_extinction_expression Fc^*^=kFc[1+0.001xFc^2^\l^3^/sin(2\q)]^-1/4^
_refine_ls_extinction_method SHELXL
_refine_ls_goodness_of_fit_ref 1.060
_refine_ls_hydrogen_treatment mixed
_refine_ls_matrix_type full
_refine_ls_number_parameters 362
_refine_ls_number_reflns 4128
_refine_ls_number_restraints 1
_refine_ls_restrained_S_all 1.059
_refine_ls_R_factor_all 0.1098
_refine_ls_R_factor_gt 0.0410
_refine_ls_shift/su_max 0.041
_refine_ls_shift/su_mean 0.001
_refine_ls_structure_factor_coef Fsqd
_refine_ls_weighting_details 'w=1/[\s^2^(Fo^2^)+(0.1000P)^2^+0.0000P] where P=(Fo^2^+2Fc^2^)/3'
_refine_ls_weighting_scheme calc
_refine_ls_wR_factor_gt 0.1284
_refine_ls_wR_factor_ref 0.1759
_reflns_number_gt 2204
_reflns_number_total 4128
_reflns_threshold_expression >2sigma(I)
_cod_depositor_comments
;
The following automatic conversions were performed:
'_symmetry_cell_setting' value 'Orthorhombic' changed to 'orthorhombic'
according to '/home/saulius/struct/CIF-dictionaries/cif_core.dic'
dictionary named 'cif_core.dic' version 2.4.1 from 2010-06-29.

Automatic conversion script
Id: cif_fix_enum 1527 2010-12-29 10:47:43Z saulius 

The following automatic conversions were performed:

'_refine_ls_weighting_scheme' value 'calc
w=1/[\s^2^(Fo^2^)+(0.1000P)^2^+0.0000P] where P=(Fo^2^+2Fc^2^)/3' was
changed to 'calc'. New tag '_refine_ls_weighting_details' was
created. The value of the new tag was set to
'w=1/[\s^2^(Fo^2^)+(0.1000P)^2^+0.0000P] where P=(Fo^2^+2Fc^2^)/3'.

Automatic conversion script
Id: cif_fix_values 3143 2015-03-26 13:38:13Z robertas 
;
_cod_original_sg_symbol_H-M P
_cod_database_code 1100680

loop_
_symmetry_equiv_pos_as_xyz
'x, y, z'
'-x, -y, z+1/2'
'-x+1/2, y+1/2, z+1/2'
'x+1/2, -y+1/2, z'

loop_
_atom_site_label
_atom_site_type_symbol
_atom_site_fract_x
_atom_site_fract_y
_atom_site_fract_z
_atom_site_U_iso_or_equiv
_atom_site_adp_type
_atom_site_occupancy
_atom_site_calc_flag
_atom_site_refinement_flags
_atom_site_disorder_assembly
_atom_site_disorder_group
O4 O 0.25055(11) 0.5564(6) 0.01283(12) 0.0592(7) Uani 1 d . . .
C24 C 0.21688(13) 0.4511(6) 0.04509(15) 0.0414(7) Uani 1 d . . .
O2 O 0.50733(12) 0.0098(6) 0.34315(13) 0.0603(7) Uani 1 d . . .
C6 C 0.42786(13) -0.2205(7) 0.24837(16) 0.0460(8) Uani 1 d . . .
N3 N 0.27948(13) 0.4394(7) 0.13684(16) 0.0511(7) Uani 1 d . . .
C21 C 0.32428(13) 0.3004(6) 0.11052(15) 0.0416(7) Uani 1 d . . .
O1 O 0.56201(13) -0.0232(8) 0.15092(15) 0.0818(12) Uani 1 d . . .
C10 C 0.58322(15) -0.2791(7) 0.33679(15) 0.0453(7) Uani 1 d . . .
N4 N 0.18075(12) 0.5129(7) 0.14344(15) 0.0567(8) Uani 1 d . . .
C16 C 0.38025(14) 0.3795(7) 0.11828(17) 0.0462(8) Uani 1 d . . .
H16 H 0.3880 0.5251 0.1398 0.055 Uiso 1 calc R . .
N2 N 0.57461(13) -0.0659(7) 0.21313(15) 0.0599(9) Uani 1 d . . .
N1 N 0.47571(13) -0.1125(8) 0.21945(16) 0.0587(9) Uani 1 d . .. .
C17 C 0.42380(13) 0.2419(7) 0.09408(18) 0.0484(8) Uani 1 d . . .
H17 H 0.4610 0.2946 0.1006 0.058 Uiso 1 calc R . .
C19 C 0.35813(16) -0.0477(7) 0.05268(19) 0.0514(8) Uani 1 d . .. .
H19 H 0.3503 -0.1896 0.0297 0.062 Uiso 1 calc R . .
C9 C 0.53751(13) -0.1204(7) 0.31181(15) 0.0446(7) Uani 1 d . . .
C25 C 0.16478(14) 0.3293(6) 0.02095(15) 0.0437(7) Uani 1 d . . .
C20 C 0.31410(15) 0.0837(6) 0.07842(18) 0.0479(8) Uani 1 d . . .
H20 H 0.2770 0.0259 0.0742 0.057 Uiso 1 calc R . .
C8 C 0.52884(14) -0.1097(7) 0.24253(16) 0.0480(8) Uani 1 d . . .
C4 C 0.32818(17) -0.2143(9) 0.2703(2) 0.0638(11) Uani 1 d . . ..
H4 H 0.2927 -0.1404 0.2651 0.077 Uiso 1 calc R . .
O3 O 0.19397(13) 0.5545(8) 0.20609(13) 0.0777(10) Uani 1 d . . .
C5 C 0.37508(15) -0.1122(8) 0.24145(19) 0.0540(9) Uani 1 d . . .
H5 H 0.3710 0.0295 0.2174 0.065 Uiso 1 calc R . .
C2 C 0.3863(2) -0.5344(8) 0.3109(2) 0.0665(11) Uani 1 d . . .
H2 H 0.3902 -0.6792 0.3339 0.080 Uiso 1 calc R . .
C18 C 0.41475(15) 0.0289(7) 0.06052(17) 0.0491(8) Uani 1 d . . .
C22 C 0.46256(18) -0.1215(9) 0.0330(2) 0.0674(11) Uani 1 d . . ..
H22A H 0.4912 -0.0108 0.0175 0.101 Uiso 1 calc R . .
H22B H 0.4481 -0.2219 0.0002 0.101 Uiso 1 calc R . .
H22C H 0.4788 -0.2275 0.0638 0.101 Uiso 1 calc R . .
C23 C 0.22621(13) 0.4562(7) 0.11378(15) 0.0435(7) Uani 1 d . . .
C1 C 0.43308(17) -0.4363(7) 0.28210(19) 0.0556(9) Uani 1 d . . .
H1 H 0.4682 -0.5151 0.2854 0.067 Uiso 1 calc R . .
C26 C 0.14249(18) 0.4162(9) -0.0337(2) 0.0611(10) Uani 1 d . . .
H26 H 0.1596 0.5489 -0.0539 0.073 Uiso 1 calc R . .
C30 C 0.13919(17) 0.1279(8) 0.0501(2) 0.0592(9) Uani 1 d .. . .
H30 H 0.1540 0.0685 0.0867 0.071 Uiso 1 calc R . .
C15 C 0.60634(16) -0.4774(8) 0.30472(19) 0.0563(9) Uani 1 d . . .
H15 H 0.5941 -0.5112 0.2651 0.068 Uiso 1 calc R . .
C11 C 0.60155(17) -0.2383(8) 0.39641(17) 0.0601(10) Uani 1 d . . .
H11 H 0.5856 -0.1095 0.4191 0.072 Uiso 1 calc R . .
C12 C 0.64256(19) -0.3848(9) 0.4219(2) 0.0711(12) Uani 1 d . . .
H12 H 0.6547 -0.3526 0.4616 0.085 Uiso 1 calc R . .
C28 C 0.0694(2) 0.1057(12) -0.0281(3) 0.0904(17) Uani 1 d . . .
H28 H 0.0369 0.0321 -0.0443 0.109 Uiso 1 calc R . .
C14 C 0.6473(2) -0.6241(10) 0.3314(2) 0.0740(13) Uani 1 d . . .
H14 H 0.6626 -0.7568 0.3095 0.089 Uiso 1 calc R . .
C3 C 0.33297(19) -0.4223(9) 0.3064(2) 0.0689(11) Uani 1 d . . .
C13 C 0.6660(2) -0.5776(9) 0.3902(2) 0.0733(12) Uani 1 d . . .
H13 H 0.6942 -0.6761 0.4077 0.088 Uiso 1 calc R . .
C29 C 0.0923(2) 0.0171(10) 0.0251(3) 0.0822(15) Uani 1 d . . .
H29 H 0.0759 -0.1195 0.0444 0.099 Uiso 1 calc R . ..
C27 C 0.0945(2) 0.3040(11) -0.0578(2) 0.0823(15) Uani 1 d . . .
H27 H 0.0791 0.3627 -0.0942 0.099 Uiso 1 calc R . .
C7 C 0.2828(3) -0.5272(14) 0.3416(3) 0.111(2) Uani 1 d . . .
H7A H 0.2502 -0.4222 0.3356 0.166 Uiso 1 calc R . ..
H7B H 0.2920 -0.5336 0.3844 0.166 Uiso 1 calc R . .
H7C H 0.2745 -0.6923 0.3272 0.166 Uiso 1 calc R . .
H2B H 0.286(2) 0.493(8) 0.172(3) 0.065(13) Uiso 1 d . . .
H2A H 0.4732(17) -0.055(7) 0.187(2) 0.044(11) Uiso 1 d . . .
H1A* H 0.591(2) -0.018(9) 0.135(2) 0.064(14) Uiso 1 d . . ..
H1B* H 0.158(2) 0.607(9) 0.222(2) 0.076(14) Uiso 1 d . . .

loop_
_atom_site_aniso_label
_atom_site_aniso_U_11
_atom_site_aniso_U_22
_atom_site_aniso_U_33
_atom_site_aniso_U_23
_atom_site_aniso_U_13
_atom_site_aniso_U_12
O4 0.0477(14) 0.0807(18) 0.0492(14) 0.0050(13) 0.0079(12) -0.0122(13)
C24 0.0333(14) 0.0512(17) 0.0398(17) -0.0011(14) 0.0043(12) 0.0052(13)
O2 0.0488(14) 0.0803(18) 0.0519(15) -0.0038(13) 0.0059(12) 0.0134(13)
C6 0.0388(16) 0.060(2) 0.0396(17) -0.0026(15) -0.0018(14) -0.0040(15)
N3 0.0409(15) 0.0693(19) 0.0432(17) -0.0095(15) -0.0048(12) 0.0057(13)
C21 0.0383(16) 0.0487(18) 0.0379(17) 0.0054(14) -0.0014(13) 0.0034(13)
O1 0.0427(15) 0.157(3) 0.0455(15) 0.0259(19) 0.0045(12) -0.0116(18)
C10 0.0438(16) 0.0544(19) 0.0376(16) -0.0018(15) 0.0036(14) 0.0003(14)
N4 0.0425(15) 0.089(2) 0.0385(15) -0.0057(16) 0.0027(13) 0.0008(16)
C16 0.0406(16) 0.0475(18) 0.0506(19) 0.0009(16) -0.0102(14) -0.0015(14)
N2 0.0431(16) 0.098(3) 0.0385(15) 0.0077(16) 0.0042(12) -0.0054(16)
N1 0.0403(15) 0.094(3) 0.0417(16) 0.0207(18) -0.0015(13) -0.0023(15)
C17 0.0325(15) 0.0542(19) 0.058(2) 0.0145(17) -0.0058(14) 0.0001(14)
C19 0.0490(18) 0.0463(17) 0.059(2) -0.0015(17) -0.0055(16) 0.0027(15)
C9 0.0374(15) 0.0587(19) 0.0376(16) 0.0006(16) 0.0022(13) -0.0046(15)
C25 0.0363(15) 0.0523(18) 0.0424(17) -0.0053(15) 0.0021(13) 0.0025(14)
C20 0.0399(16) 0.0493(19) 0.054(2) 0.0048(16) -0.0052(15) -0.0039(14)
C8 0.0383(16) 0.064(2) 0.0418(17) 0.0066(16) 0.0024(13) 0.0007(15)
C4 0.0401(18) 0.080(3) 0.072(3) -0.009(2) 0.0007(17) -0.0003(18)
O3 0.0505(15) 0.140(3) 0.0424(15) -0.0148(17) -0.0003(12) 0.0141(18)
C5 0.045(2) 0.061(2) 0.057(2) 0.0052(18) -0.0036(16) 0.0007(16)
C2 0.071(3) 0.060(2) 0.068(3) 0.009(2) -0.005(2) -0.022(2)
C18 0.0419(17) 0.0527(19) 0.0525(19) 0.0132(16) 0.0014(14) 0.0082(15)
C22 0.052(2) 0.073(3) 0.077(3) 0.008(2) 0.006(2) 0.022(2)
C23 0.0351(15) 0.0574(18) 0.0379(16) 0.0016(14) 0.0001(12) 0.0006(14)
C1 0.052(2) 0.055(2) 0.060(2) 0.0014(18) -0.0066(17) -0.0012(16)
C26 0.058(2) 0.075(3) 0.051(2) -0.0027(19) -0.0092(17) 0.0025(19)
C30 0.0498(19) 0.063(2) 0.065(2) 0.004(2) -0.0027(17) -0.0041(18)
C15 0.054(2) 0.068(2) 0.047(2) -0.0116(18) -0.0057(16) 0.0070(18)
C11 0.064(2) 0.072(2) 0.0451(19) -0.0100(19) -0.0057(17) 0.017(2)
C12 0.075(3) 0.090(3) 0.048(2) -0.010(2) -0.022(2) 0.023(2)
C28 0.059(3) 0.108(4) 0.104(4) -0.037(4) -0.019(3) -0.015(3)
C14 0.077(3) 0.075(3) 0.071(3) -0.019(2) -0.011(2) 0.027(2)
C3 0.060(2) 0.085(3) 0.062(2) -0.001(2) 0.000(2) -0.028(2)
C13 0.077(3) 0.081(3) 0.062(2) -0.006(2) -0.018(2) 0.028(2)
C29 0.060(3) 0.076(3) 0.110(4) -0.010(3) -0.002(3) -0.020(2)
C27 0.071(3) 0.106(4) 0.069(3) -0.017(3) -0.027(2) 0.009(3)
C7 0.074(3) 0.159(6) 0.099(4) 0.015(4) 0.016(3) -0.053(4)

loop_
_atom_type_symbol
_atom_type_description
_atom_type_scat_dispersion_real
_atom_type_scat_dispersion_imag
_atom_type_scat_source
C C 0.0033 0.0016 'International Tables Vol C Tables 4.2.6.8 and 6.1.1.4'
H H 0.0000 0.0000 'International Tables Vol C Tables 4.2.6.8 and 6.1.1.4'
N N 0.0061 0.0033 'International Tables Vol C Tables 4.2.6.8 and 6.1.1.4'
O O 0.0106 0.0060 'International Tables Vol C Tables 4.2.6.8 and 6.1.1.4'
